data_7207405
loop_
_publ_author_name
'Li, Guo-Bi'
'He, Jian-Rong'
'Liu, Jun-Min'
'Su, Cheng-Yong'

_publ_section_title
;
 Anion effect on the structural diversity of three 1D coordination
 polymers based on a pyridyl diimide ligand
;
_journal_issue 6
_journal_name_full CrystEngComm
_journal_page_first 2152
_journal_paper_doi 10.1039/c2ce06147c
_journal_volume 14
_journal_year 2012
_chemical_formula_sum 'C34 H28 Cl2 N8 O12 Zn'
_chemical_formula_weight 876.91
_chemical_name_systematic
;
?
;
_space_group_IT_number 14
_symmetry_cell_setting monoclinic
_symmetry_space_group_name_Hall '-P 2yn'
_symmetry_space_group_name_H-M 'P 1 21/n 1'
_atom_sites_solution_hydrogens geom
_atom_sites_solution_primary direct
_atom_sites_solution_secondary difmap
_audit_creation_method SHELXL-97
_cell_angle_alpha 90.00
_cell_angle_beta 98.200(4)
_cell_angle_gamma 90.00
_cell_formula_units_Z 2
_cell_length_a 14.0366(5)
_cell_length_b 8.0126(3)
_cell_length_c 17.4970(7)
_cell_measurement_reflns_used 3838
_cell_measurement_temperature 150(2)
_cell_measurement_theta_max 29.5757
_cell_measurement_theta_min 2.7946
_cell_volume 1947.76(13)
_computing_cell_refinement 'Bruker FRAMBO'
_computing_data_collection 'Bruker FRAMBO'
_computing_data_reduction 'Bruker SHELXTL'
_computing_molecular_graphics 'Bruker SHELXTL'
_computing_publication_material 'Bruker SHELXTL'
_computing_structure_refinement 'SHELXL-97 (Sheldrick, 1997)'
_computing_structure_solution 'SHELXS-97 (Sheldrick, 1990)'
_diffrn_ambient_temperature 150(2)
_diffrn_detector_area_resol_mean 16.0855
_diffrn_measured_fraction_theta_full 0.975
_diffrn_measured_fraction_theta_max 0.975
_diffrn_measurement_device_type 'Gemini S Ultra'
_diffrn_measurement_method '\w and \p scan'
_diffrn_radiation_monochromator graphite
_diffrn_radiation_source 'fine-focus sealed tube'
_diffrn_radiation_type MoK\a
_diffrn_radiation_wavelength 0.71073
_diffrn_reflns_av_R_equivalents 0.0382
_diffrn_reflns_av_sigmaI/netI 0.0710
_diffrn_reflns_limit_h_max 17
_diffrn_reflns_limit_h_min -17
_diffrn_reflns_limit_k_max 9
_diffrn_reflns_limit_k_min -9
_diffrn_reflns_limit_l_max 21
_diffrn_reflns_limit_l_min -21
_diffrn_reflns_number 10587
_diffrn_reflns_theta_full 26.00
_diffrn_reflns_theta_max 26.00
_diffrn_reflns_theta_min 2.80
_diffrn_standards_decay_% none
_exptl_absorpt_coefficient_mu 0.839
_exptl_absorpt_correction_T_max 1.00000
_exptl_absorpt_correction_T_min 0.90515
_exptl_absorpt_correction_type multi-scan
_exptl_crystal_colour yellow
_exptl_crystal_density_diffrn 1.495
_exptl_crystal_density_method 'not measured'
_exptl_crystal_description needle
_exptl_crystal_F_000 896
_exptl_crystal_size_max 0.3
_exptl_crystal_size_mid 0.2
_exptl_crystal_size_min 0.2
_refine_diff_density_max 1.326
_refine_diff_density_min -0.659
_refine_diff_density_rms 0.110
_refine_ls_extinction_method none
_refine_ls_goodness_of_fit_ref 1.091
_refine_ls_hydrogen_treatment geom
_refine_ls_matrix_type full
_refine_ls_number_parameters 283
_refine_ls_number_reflns 3734
_refine_ls_number_restraints 12
_refine_ls_restrained_S_all 1.090
_refine_ls_R_factor_all 0.1205
_refine_ls_R_factor_gt 0.0765
_refine_ls_shift/su_max 0.000
_refine_ls_shift/su_mean 0.000
_refine_ls_structure_factor_coef Fsqd
_refine_ls_weighting_details 'calc w=1/[\s^2^(Fo^2^)+(0.1744P)^2^+0.0000P] where P=(Fo^2^+2Fc^2^)/3'
_refine_ls_weighting_scheme calc
_refine_ls_wR_factor_gt 0.2254
_refine_ls_wR_factor_ref 0.2725
_reflns_number_gt 2173
_reflns_number_total 3734
_reflns_threshold_expression >2sigma(I)
_cod_data_source_file c2ce06147c.txt
_cod_data_source_block 2
_cod_original_sg_symbol_H-M P2(1)/n
_cod_database_code 7207405

loop_
_symmetry_equiv_pos_as_xyz
'x, y, z'
'-x+1/2, y+1/2, -z+1/2'
'-x, -y, -z'
'x-1/2, -y-1/2, z-1/2'

loop_
_atom_site_label
_atom_site_type_symbol
_atom_site_fract_x
_atom_site_fract_y
_atom_site_fract_z
_atom_site_U_iso_or_equiv
_atom_site_adp_type
_atom_site_occupancy
_atom_site_symmetry_multiplicity
_atom_site_calc_flag
_atom_site_refinement_flags
C1 C 0.4532(4) -0.0791(7) 0.1606(3) 0.0390(12) Uani 1 1 d .
H1A H 0.5067 -0.0118 0.1750 0.047 Uiso 1 1 calc R
C2 C 0.4129(4) -0.1560(6) 0.2173(3) 0.0395(12) Uani 1 1 d .
H2A H 0.4384 -0.1399 0.2688 0.047 Uiso 1 1 calc R
C3 C 0.3331(3) -0.2590(6) 0.1981(3) 0.0352(11) Uani 1 1 d .
C4 C 0.2971(4) -0.2704(7) 0.1195(3) 0.0412(13) Uani 1 1 d .
H4A H 0.2428 -0.3347 0.1034 0.049 Uiso 1 1 calc R
C5 C 0.3415(4) -0.1875(7) 0.0668(3) 0.0450(13) Uani 1 1 d .
H5A H 0.3157 -0.1959 0.0150 0.054 Uiso 1 1 calc R
C6 C 0.2863(4) -0.3536(7) 0.2572(3) 0.0387(12) Uani 1 1 d .
H6A H 0.2329 -0.2882 0.2705 0.046 Uiso 1 1 calc R
H6B H 0.2603 -0.4570 0.2342 0.046 Uiso 1 1 calc R
C7 C 0.3586(4) -0.2765(6) 0.3888(3) 0.0379(12) Uani 1 1 d .
C8 C 0.4221(4) -0.3240(6) 0.4603(3) 0.0344(11) Uani 1 1 d .
C12 C 0.4346(4) -0.2141(7) 0.5223(3) 0.0441(14) Uani 1 1 d .
H12 H 0.4047 -0.1104 0.5180 0.053 Uiso 1 1 calc R
C10 C 0.4618(3) -0.5890(6) 0.4022(3) 0.0343(11) Uani 1 1 d .
C11 C 0.4049(4) -0.5391(7) 0.3285(3) 0.0359(12) Uani 1 1 d .
C9 C 0.4702(4) -0.4774(6) 0.4652(3) 0.0317(11) Uani 1 1 d .
C14 C 0.5314(4) 0.3528(9) 0.0970(4) 0.0503(15) Uani 1 1 d .
C15 C 0.5484(6) 0.5027(8) 0.1436(6) 0.070(2) Uani 1 1 d D
C16 C 0.6968(5) -0.1248(8) 0.1116(4) 0.0561(16) Uani 1 1 d .
C17 C 0.7764(6) -0.1684(12) 0.1671(6) 0.081(2) Uani 1 1 d D
C13 C 0.5083(4) -0.7414(7) 0.4094(3) 0.0428(13) Uani 1 1 d .
H13 H 0.5013 -0.8151 0.3679 0.051 Uiso 1 1 calc R
O1 O 0.3137(3) -0.1470(5) 0.3812(2) 0.0601(12) Uani 1 1 d .
O2 O 0.4029(3) -0.6216(5) 0.2696(2) 0.0440(9) Uani 1 1 d .
O6 O 0.8497(7) 0.2975(16) 0.0569(5) 0.177(4) Uani 1 1 d .
O5 O 0.8989(6) 0.1738(8) 0.1755(6) 0.147(4) Uani 1 1 d .
O4 O 0.8828(7) 0.4479(9) 0.1720(7) 0.203(6) Uani 1 1 d .
O3 O 0.7509(5) 0.2913(17) 0.1424(6) 0.191(6) Uani 1 1 d .
N1 N 0.4209(3) -0.0939(5) 0.0856(2) 0.0379(10) Uani 1 1 d .
N2 N 0.3511(3) -0.3926(5) 0.3279(2) 0.0351(10) Uani 1 1 d .
N3 N 0.5181(4) 0.2357(6) 0.0613(3) 0.0560(14) Uani 1 1 d .
N4 N 0.6322(4) -0.0897(7) 0.0672(3) 0.0568(14) Uani 1 1 d .
Cl1 Cl 0.84512(11) 0.30340(19) 0.13717(10) 0.0564(5) Uani 1 1 d .
Zn1 Zn 0.5000 0.0000 0.0000 0.0432(4) Uani 1 2 d S
H15C H 0.540(5) 0.606(6) 0.117(4) 0.10(3) Uiso 1 1 d D
H15B H 0.521(6) 0.507(9) 0.191(3) 0.13(4) Uiso 1 1 d D
H15A H 0.617(2) 0.482(10) 0.158(5) 0.14(5) Uiso 1 1 d D
H17B H 0.834(3) -0.101(7) 0.179(5) 0.12(3) Uiso 1 1 d D
H17A H 0.798(5) -0.279(5) 0.153(5) 0.11(3) Uiso 1 1 d D
H17C H 0.750(7) -0.183(11) 0.215(3) 0.19(6) Uiso 1 1 d D

loop_
_atom_site_aniso_label
_atom_site_aniso_U_11
_atom_site_aniso_U_22
_atom_site_aniso_U_33
_atom_site_aniso_U_23
_atom_site_aniso_U_13
_atom_site_aniso_U_12
C1 0.040(3) 0.036(3) 0.040(3) -0.001(2) 0.003(2) -0.002(2)
C2 0.044(3) 0.040(3) 0.033(3) 0.004(2) 0.001(2) -0.003(2)
C3 0.034(3) 0.041(3) 0.030(3) 0.005(2) 0.001(2) 0.001(2)
C4 0.040(3) 0.045(3) 0.036(3) 0.002(3) -0.002(2) -0.014(2)
C5 0.052(3) 0.047(3) 0.035(3) 0.002(3) 0.000(3) -0.008(3)
C6 0.037(3) 0.044(3) 0.034(3) 0.009(2) 0.000(2) 0.006(2)
C7 0.046(3) 0.034(3) 0.033(3) 0.003(2) 0.002(2) 0.004(2)
C8 0.041(3) 0.034(3) 0.028(3) 0.006(2) 0.005(2) 0.002(2)
C12 0.053(3) 0.039(3) 0.037(3) -0.003(3) -0.004(3) 0.017(2)
C10 0.032(2) 0.041(3) 0.031(3) -0.002(2) 0.008(2) 0.003(2)
C11 0.037(3) 0.039(3) 0.032(3) 0.001(2) 0.006(2) -0.003(2)
C9 0.031(2) 0.043(3) 0.021(2) 0.000(2) 0.004(2) 0.002(2)
C14 0.046(3) 0.056(4) 0.051(4) 0.003(3) 0.011(3) -0.004(3)
C15 0.078(5) 0.050(4) 0.089(6) -0.022(4) 0.035(5) -0.006(3)
C16 0.060(4) 0.054(4) 0.057(4) 0.011(3) 0.019(3) 0.000(3)
C17 0.057(4) 0.091(6) 0.092(7) 0.021(5) 0.000(4) -0.001(4)
C13 0.058(3) 0.039(3) 0.031(3) -0.005(2) 0.005(3) 0.004(2)
O1 0.075(3) 0.060(3) 0.041(2) 0.001(2) -0.005(2) 0.034(2)
O2 0.047(2) 0.051(2) 0.032(2) 0.0046(19) -0.0021(17) -0.0009(17)
O6 0.152(7) 0.288(13) 0.087(6) -0.015(7) 0.004(5) -0.006(8)
O5 0.161(7) 0.071(4) 0.181(8) 0.029(5) -0.073(6) -0.001(4)
O4 0.207(9) 0.075(4) 0.265(11) 0.053(6) -0.173(9) -0.051(5)
O3 0.055(4) 0.355(16) 0.162(8) -0.110(9) 0.006(4) 0.020(6)
N1 0.041(2) 0.042(3) 0.030(2) 0.002(2) 0.0004(19) -0.0070(18)
N2 0.037(2) 0.035(2) 0.032(2) 0.0053(19) 0.0022(18) 0.0008(17)
N3 0.068(3) 0.048(3) 0.054(3) -0.016(3) 0.015(3) -0.018(3)
N4 0.056(3) 0.058(3) 0.056(3) 0.016(3) 0.006(3) -0.003(3)
Cl1 0.0516(9) 0.0574(10) 0.0583(10) 0.0065(8) 0.0018(7) -0.0034(7)
Zn1 0.0511(6) 0.0420(6) 0.0359(6) 0.0019(4) 0.0040(4) -0.0091(4)

loop_
_atom_type_symbol
_atom_type_description
_atom_type_scat_dispersion_real
_atom_type_scat_dispersion_imag
_atom_type_scat_source
C C 0.0033 0.0016 'International Tables Vol C Tables 4.2.6.8 and 6.1.1.4'
H H 0.0000 0.0000 'International Tables Vol C Tables 4.2.6.8 and 6.1.1.4'
N N 0.0061 0.0033 'International Tables Vol C Tables 4.2.6.8 and 6.1.1.4'
O O 0.0106 0.0060 'International Tables Vol C Tables 4.2.6.8 and 6.1.1.4'
Cl Cl 0.1484 0.1585 'International Tables Vol C Tables 4.2.6.8 and 6.1.1.4'
Zn Zn 0.2839 1.4301 'International Tables Vol C Tables 4.2.6.8 and 6.1.1.4'

loop_
_geom_angle_atom_site_label_1
_geom_angle_atom_site_label_2
_geom_angle_atom_site_label_3
_geom_angle
_geom_angle_site_symmetry_1
_geom_angle_site_symmetry_3
N1 C1 C2 124.1(5) . .
N1 C1 H1A 117.9 . .
C2 C1 H1A 117.9 . .
C1 C2 C3 119.8(5) . .
C1 C2 H2A 120.1 . .
C3 C2 H2A 120.1 . .
C4 C3 C2 116.2(5) . .
C4 C3 C6 120.7(4) . .
C2 C3 C6 123.1(5) . .
C5 C4 C3 119.9(5) . .
C5 C4 H4A 120.0 . .
C3 C4 H4A 120.0 . .
N1 C5 C4 123.5(5) . .
N1 C5 H5A 118.3 . .
C4 C5 H5A 118.3 . .
N2 C6 C3 114.2(4) . .
N2 C6 H6A 108.7 . .
C3 C6 H6A 108.7 . .
N2 C6 H6B 108.7 . .
C3 C6 H6B 108.7 . .
H6A C6 H6B 107.6 . .
O1 C7 N2 120.1(5) . .
O1 C7 C8 123.7(5) . .
N2 C7 C8 116.2(4) . .
C12 C8 C9 120.2(4) . .
C12 C8 C7 119.4(4) . .
C9 C8 C7 120.3(5) . .
C13 C12 C8 120.3(5) 3_646 .
C13 C12 H12 119.9 3_646 .
C8 C12 H12 119.9 . .
C13 C10 C9 120.3(5) . .
C13 C10 C11 120.6(5) . .
C9 C10 C11 119.1(4) . .
O2 C11 N2 120.2(5) . .
O2 C11 C10 122.4(5) . .
N2 C11 C10 117.4(5) . .
C8 C9 C10 121.6(4) . .
C8 C9 C9 119.6(6) . 3_646
C10 C9 C9 118.7(6) . 3_646
N3 C14 C15 179.5(8) . .
C14 C15 H15C 116(5) . .
C14 C15 H15B 117(5) . .
H15C C15 H15B 111(3) . .
C14 C15 H15A 94(6) . .
H15C C15 H15A 109(3) . .
H15B C15 H15A 107(3) . .
N4 C16 C17 179.6(8) . .
C16 C17 H17B 124(5) . .
C16 C17 H17A 107(5) . .
H17B C17 H17A 106(3) . .
C16 C17 H17C 105(6) . .
H17B C17 H17C 107(3) . .
H17A C17 H17C 107(3) . .
C10 C13 C12 120.8(5) . 3_646
C10 C13 H13 119.6 . .
C12 C13 H13 119.6 3_646 .
C1 N1 C5 116.4(5) . .
C1 N1 Zn1 121.6(3) . .
C5 N1 Zn1 121.6(3) . .
C11 N2 C7 124.7(4) . .
C11 N2 C6 117.2(4) . .
C7 N2 C6 118.0(4) . .
C14 N3 Zn1 175.3(5) . .
C16 N4 Zn1 169.6(6) . .
O3 Cl1 O4 110.5(8) . .
O3 Cl1 O5 112.6(7) . .
O4 Cl1 O5 105.3(4) . .
O3 Cl1 O6 104.4(6) . .
O4 Cl1 O6 113.5(8) . .
O5 Cl1 O6 110.7(7) . .
N1 Zn1 N1 180.0(2) . 3_655
N1 Zn1 N3 90.25(18) . 3_655
N1 Zn1 N3 89.75(18) 3_655 3_655
N1 Zn1 N3 89.75(18) . .
N1 Zn1 N3 90.25(18) 3_655 .
N3 Zn1 N3 180.0(3) 3_655 .
N1 Zn1 N4 90.39(18) . 3_655
N1 Zn1 N4 89.61(18) 3_655 3_655
N3 Zn1 N4 89.4(2) 3_655 3_655
N3 Zn1 N4 90.6(2) . 3_655
N1 Zn1 N4 89.61(18) . .
N1 Zn1 N4 90.39(18) 3_655 .
N3 Zn1 N4 90.6(2) 3_655 .
N3 Zn1 N4 89.4(2) . .
N4 Zn1 N4 180.0(4) 3_655 .

loop_
_geom_bond_atom_site_label_1
_geom_bond_atom_site_label_2
_geom_bond_distance
_geom_bond_site_symmetry_2
C1 N1 1.330(7) .
C1 C2 1.358(8) .
C1 H1A 0.9300 .
C2 C3 1.393(7) .
C2 H2A 0.9300 .
C3 C4 1.398(7) .
C3 C6 1.506(7) .
C4 C5 1.358(8) .
C4 H4A 0.9300 .
C5 N1 1.344(7) .
C5 H5A 0.9300 .
C6 N2 1.462(6) .
C6 H6A 0.9700 .
C6 H6B 0.9700 .
C7 O1 1.211(6) .
C7 N2 1.407(7) .
C7 C8 1.479(7) .
C8 C12 1.388(7) .
C8 C9 1.399(7) .
C12 C13 1.387(7) 3_646
C12 H12 0.9300 .
C10 C13 1.382(7) .
C10 C9 1.410(7) .
C10 C11 1.473(7) .
C11 O2 1.221(6) .
C11 N2 1.395(7) .
C9 C9 1.423(10) 3_646
C14 N3 1.128(8) .
C14 C15 1.452(10) .
C15 H15C 0.950(19) .
C15 H15B 0.961(19) .
C15 H15A 0.97(2) .
C16 N4 1.142(8) .
C16 C17 1.415(10) .
C17 H17B 0.97(2) .
C17 H17A 0.98(2) .
C17 H17C 0.97(2) .
C13 C12 1.387(7) 3_646
C13 H13 0.9300 .
O6 Cl1 1.417(9) .
O5 Cl1 1.397(6) .
O4 Cl1 1.378(8) .
O3 Cl1 1.343(7) .
N1 Zn1 2.125(4) .
N3 Zn1 2.169(5) .
N4 Zn1 2.172(5) .
Zn1 N1 2.125(4) 3_655
Zn1 N3 2.169(5) 3_655
Zn1 N4 2.172(5) 3_655

loop_
_geom_torsion_atom_site_label_1
_geom_torsion_atom_site_label_2
_geom_torsion_atom_site_label_3
_geom_torsion_atom_site_label_4
_geom_torsion
_geom_torsion_site_symmetry_4
N1 C1 C2 C3 0.6(8) .
C1 C2 C3 C4 -2.6(8) .
C1 C2 C3 C6 177.8(5) .
C2 C3 C4 C5 1.9(8) .
C6 C3 C4 C5 -178.4(5) .
C3 C4 C5 N1 0.9(9) .
C4 C3 C6 N2 153.8(5) .
C2 C3 C6 N2 -26.6(7) .
O1 C7 C8 C12 -2.1(9) .
N2 C7 C8 C12 178.6(5) .
O1 C7 C8 C9 178.8(5) .
N2 C7 C8 C9 -0.5(7) .
C9 C8 C12 C13 -2.7(9) 3_646
C7 C8 C12 C13 178.1(5) 3_646
C13 C10 C11 O2 -6.4(8) .
C9 C10 C11 O2 172.1(5) .
C13 C10 C11 N2 172.9(5) .
C9 C10 C11 N2 -8.7(7) .
C12 C8 C9 C10 -177.6(5) .
C7 C8 C9 C10 1.5(8) .
C12 C8 C9 C9 1.9(9) 3_646
C7 C8 C9 C9 -178.9(6) 3_646
C13 C10 C9 C8 -178.4(5) .
C11 C10 C9 C8 3.1(7) .
C13 C10 C9 C9 2.0(9) 3_646
C11 C10 C9 C9 -176.5(6) 3_646
C9 C10 C13 C12 -1.2(8) 3_646
C11 C10 C13 C12 177.2(5) 3_646
C2 C1 N1 C5 2.2(8) .
C2 C1 N1 Zn1 -170.5(4) .
C4 C5 N1 C1 -2.9(8) .
C4 C5 N1 Zn1 169.8(5) .
O2 C11 N2 C7 -170.5(5) .
C10 C11 N2 C7 10.2(7) .
O2 C11 N2 C6 6.1(7) .
C10 C11 N2 C6 -173.2(4) .
O1 C7 N2 C11 175.0(5) .
C8 C7 N2 C11 -5.7(7) .
O1 C7 N2 C6 -1.5(8) .
C8 C7 N2 C6 177.8(4) .
C3 C6 N2 C11 -86.7(6) .
C3 C6 N2 C7 90.1(6) .
C15 C14 N3 Zn1 -50(97) .
C17 C16 N4 Zn1 36(100) .
C1 N1 Zn1 N1 -14(100) 3_655
C5 N1 Zn1 N1 173(100) 3_655
C1 N1 Zn1 N3 131.4(4) 3_655
C5 N1 Zn1 N3 -41.0(4) 3_655
C1 N1 Zn1 N3 -48.6(4) .
C5 N1 Zn1 N3 139.0(4) .
C1 N1 Zn1 N4 -139.2(4) 3_655
C5 N1 Zn1 N4 48.4(4) 3_655
C1 N1 Zn1 N4 40.8(4) .
C5 N1 Zn1 N4 -131.6(4) .
C14 N3 Zn1 N1 69(6) .
C14 N3 Zn1 N1 -111(6) 3_655
C14 N3 Zn1 N3 -51(69) 3_655
C14 N3 Zn1 N4 159(6) 3_655
C14 N3 Zn1 N4 -21(6) .
C16 N4 Zn1 N1 -50(3) .
C16 N4 Zn1 N1 130(3) 3_655
C16 N4 Zn1 N3 -140(3) 3_655
C16 N4 Zn1 N3 40(3) .
C16 N4 Zn1 N4 -10(22) 3_655
